data_2236930
loop_
_publ_author_name
'Thanigaimani, Kaliyaperumal'
'Khalib, Nuridayanti Che'
'Arshad, Suhana'
'Razak, Ibrahim Abdul'

_publ_section_title
;
 4-Chloro-6-methoxypyrimidin-2-amine
;
_journal_coeditor_code IS5214
_journal_issue 12
_journal_name_full 'Acta Crystallographica Section E'
_journal_page_first o3318
_journal_paper_doi 10.1107/S160053681204528X
_journal_volume 68
_journal_year 2012
_chemical_formula_iupac 'C5 H6 Cl N3 O'
_chemical_formula_moiety 'C5 H6 Cl N3 O'
_chemical_formula_sum 'C5 H6 Cl N3 O'
_chemical_formula_weight 159.58
_chemical_name_systematic
;
4-Chloro-6-methoxypyrimidin-2-amine
;
_space_group_IT_number 14
_symmetry_cell_setting monoclinic
_symmetry_space_group_name_Hall '-P 2ybc'
_symmetry_space_group_name_H-M 'P 1 21/c 1'
_atom_sites_solution_hydrogens geom
_atom_sites_solution_primary direct
_atom_sites_solution_secondary difmap
_audit_creation_method SHELXL-97
_cell_angle_alpha 90.00
_cell_angle_beta 94.5500(10)
_cell_angle_gamma 90.00
_cell_formula_units_Z 4
_cell_length_a 3.7683(2)
_cell_length_b 16.4455(2)
_cell_length_c 10.7867(2)
_cell_measurement_reflns_used 6060
_cell_measurement_temperature 100.0(10)
_cell_measurement_theta_max 32.63
_cell_measurement_theta_min 3.79
_cell_volume 666.36(4)
_computing_cell_refinement 'SAINT (Bruker, 2009)'
_computing_data_collection 'APEX2 (Bruker, 2009)'
_computing_data_reduction 'SAINT (Bruker, 2009)'
_computing_molecular_graphics 'SHELXTL (Sheldrick, 2008)'
_computing_publication_material 'SHELXTL (Sheldrick, 2008) and PLATON (Spek, 2009)'
_computing_structure_refinement 'SHELXTL (Sheldrick, 2008)'
_computing_structure_solution 'SHELXTL (Sheldrick, 2008)'
_diffrn_ambient_temperature 100.0(10)
_diffrn_measured_fraction_theta_full 0.996
_diffrn_measured_fraction_theta_max 0.996
_diffrn_measurement_device_type
;
Bruker SMART APEXII CCD area-detector
;
_diffrn_measurement_method '\f and \w scans'
_diffrn_radiation_monochromator graphite
_diffrn_radiation_source 'fine-focus sealed tube'
_diffrn_radiation_type MoK\a
_diffrn_radiation_wavelength 0.71073
_diffrn_reflns_av_R_equivalents 0.0163
_diffrn_reflns_av_sigmaI/netI 0.0148
_diffrn_reflns_limit_h_max 5
_diffrn_reflns_limit_h_min -5
_diffrn_reflns_limit_k_max 21
_diffrn_reflns_limit_k_min -24
_diffrn_reflns_limit_l_max 14
_diffrn_reflns_limit_l_min -16
_diffrn_reflns_number 9524
_diffrn_reflns_theta_full 32.63
_diffrn_reflns_theta_max 32.63
_diffrn_reflns_theta_min 2.26
_diffrn_standards_number 0
_exptl_absorpt_coefficient_mu 0.499
_exptl_absorpt_correction_T_max 0.9038
_exptl_absorpt_correction_T_min 0.7911
_exptl_absorpt_correction_type multi-scan
_exptl_absorpt_process_details '(<i>SADABS</i>; Bruker, 2009)'
_exptl_crystal_colour colourless
_exptl_crystal_density_diffrn 1.591
_exptl_crystal_density_method 'not measured'
_exptl_crystal_description block
_exptl_crystal_F_000 328
_exptl_crystal_size_max 0.49
_exptl_crystal_size_mid 0.28
_exptl_crystal_size_min 0.21
_refine_diff_density_max 0.670
_refine_diff_density_min -0.263
_refine_ls_extinction_method none
_refine_ls_goodness_of_fit_ref 1.060
_refine_ls_hydrogen_treatment mixed
_refine_ls_matrix_type full
_refine_ls_number_parameters 100
_refine_ls_number_reflns 2436
_refine_ls_number_restraints 0
_refine_ls_restrained_S_all 1.060
_refine_ls_R_factor_all 0.0286
_refine_ls_R_factor_gt 0.0265
_refine_ls_shift/su_max 0.001
_refine_ls_shift/su_mean 0.000
_refine_ls_structure_factor_coef Fsqd
_refine_ls_weighting_details 'calc w=1/[\s^2^(Fo^2^)+(0.0306P)^2^+0.3355P] where P=(Fo^2^+2Fc^2^)/3'
_refine_ls_weighting_scheme calc
_refine_ls_wR_factor_gt 0.0689
_refine_ls_wR_factor_ref 0.0702
_reflns_number_gt 2266
_reflns_number_total 2436
_reflns_threshold_expression I>2\s(I)
_cod_data_source_file is5214.cif
_cod_data_source_block I
_cod_original_sg_symbol_H-M 'P 21/c'
_cod_database_code 2236930
_cod_database_fobs_code 2236930

loop_
_symmetry_equiv_pos_as_xyz
'x, y, z'
'-x, y+1/2, -z+1/2'
'-x, -y, -z'
'x, -y-1/2, z-1/2'

loop_
_atom_site_type_symbol
_atom_site_label
_atom_site_fract_x
_atom_site_fract_y
_atom_site_fract_z
_atom_site_U_iso_or_equiv
_atom_site_adp_type
_atom_site_calc_flag
_atom_site_refinement_flags
_atom_site_occupancy
_atom_site_symmetry_multiplicity
Cl Cl1 1.11362(6) 0.546310(13) 0.64838(2) 0.01425(6) Uani d . 1 1
O O1 0.57563(19) 0.80520(4) 0.79576(6) 0.01449(13) Uani d . 1 1
N N1 0.9448(2) 0.57688(5) 0.87272(7) 0.01299(14) Uani d . 1 1
N N2 0.6906(2) 0.70257(5) 0.93883(7) 0.01284(14) Uani d . 1 1
N N3 0.8057(3) 0.59594(5) 1.07440(8) 0.01996(17) Uani d . 1 1
C C1 0.8338(2) 0.68624(5) 0.72638(8) 0.01284(15) Uani d . 1 1
H H1A 0.8437 0.7075 0.6448 0.015 Uiso calc R 1 1
C C2 0.9490(2) 0.60954(5) 0.76040(8) 0.01137(14) Uani d . 1 1
C C3 0.8137(2) 0.62570(5) 0.95924(8) 0.01305(15) Uani d . 1 1
C C4 0.7000(2) 0.73004(5) 0.82415(8) 0.01155(15) Uani d . 1 1
C C5 0.4336(3) 0.85141(6) 0.89378(9) 0.01568(16) Uani d . 1 1
H H5A 0.3073 0.8992 0.8583 0.024 Uiso calc R 1 1
H H5B 0.6286 0.8691 0.9532 0.024 Uiso calc R 1 1
H H5C 0.2680 0.8174 0.9366 0.024 Uiso calc R 1 1
H H2N3 0.722(4) 0.6245(10) 1.1281(15) 0.027(4) Uiso d . 1 1
H H1N3 0.876(4) 0.5475(10) 1.0891(15) 0.023(4) Uiso d . 1 1

loop_
_atom_site_aniso_label
_atom_site_aniso_U_11
_atom_site_aniso_U_22
_atom_site_aniso_U_33
_atom_site_aniso_U_12
_atom_site_aniso_U_13
_atom_site_aniso_U_23
Cl1 0.01773(10) 0.01199(10) 0.01346(10) 0.00039(7) 0.00388(7) -0.00276(7)
O1 0.0206(3) 0.0093(3) 0.0136(3) 0.0025(2) 0.0019(2) 0.0013(2)
N1 0.0169(3) 0.0103(3) 0.0119(3) 0.0017(2) 0.0022(2) 0.0000(2)
N2 0.0170(3) 0.0092(3) 0.0124(3) 0.0018(2) 0.0017(2) 0.0004(2)
N3 0.0359(5) 0.0129(4) 0.0119(3) 0.0084(3) 0.0069(3) 0.0022(3)
C1 0.0171(4) 0.0105(3) 0.0110(3) 0.0002(3) 0.0014(3) 0.0003(3)
C2 0.0128(3) 0.0099(3) 0.0116(3) -0.0006(3) 0.0018(3) -0.0018(3)
C3 0.0171(4) 0.0103(3) 0.0118(3) 0.0014(3) 0.0020(3) 0.0005(3)
C4 0.0130(3) 0.0086(3) 0.0130(3) -0.0001(3) 0.0004(3) 0.0003(3)
C5 0.0176(4) 0.0115(4) 0.0182(4) 0.0029(3) 0.0026(3) -0.0013(3)

loop_
_atom_type_symbol
_atom_type_description
_atom_type_scat_dispersion_real
_atom_type_scat_dispersion_imag
_atom_type_scat_source
C C 0.0033 0.0016 'International Tables Vol C Tables 4.2.6.8 and 6.1.1.4'
H H 0.0000 0.0000 'International Tables Vol C Tables 4.2.6.8 and 6.1.1.4'
N N 0.0061 0.0033 'International Tables Vol C Tables 4.2.6.8 and 6.1.1.4'
O O 0.0106 0.0060 'International Tables Vol C Tables 4.2.6.8 and 6.1.1.4'
Cl Cl 0.1484 0.1585 'International Tables Vol C Tables 4.2.6.8 and 6.1.1.4'

loop_
_geom_angle_atom_site_label_1
_geom_angle_atom_site_label_2
_geom_angle_atom_site_label_3
_geom_angle
C4 O1 C5 117.38(7)
C2 N1 C3 114.89(8)
C4 N2 C3 115.86(8)
C3 N3 H2N3 118.7(11)
C3 N3 H1N3 119.1(11)
H2N3 N3 H1N3 122.1(15)
C2 C1 C4 113.28(8)
C2 C1 H1A 123.4
C4 C1 H1A 123.4
N1 C2 C1 126.09(8)
N1 C2 Cl1 114.95(6)
C1 C2 Cl1 118.96(7)
N3 C3 N1 117.35(8)
N3 C3 N2 117.28(8)
N1 C3 N2 125.37(8)
N2 C4 O1 119.46(8)
N2 C4 C1 124.50(8)
O1 C4 C1 116.04(8)
O1 C5 H5A 109.5
O1 C5 H5B 109.5
H5A C5 H5B 109.5
O1 C5 H5C 109.5
H5A C5 H5C 109.5
H5B C5 H5C 109.5

loop_
_geom_bond_atom_site_label_1
_geom_bond_atom_site_label_2
_geom_bond_distance
Cl1 C2 1.7449(9)
O1 C4 1.3485(10)
O1 C5 1.4393(11)
N1 C2 1.3266(11)
N1 C3 1.3539(11)
N2 C4 1.3201(11)
N2 C3 1.3584(11)
N3 C3 1.3378(12)
N3 H2N3 0.828(16)
N3 H1N3 0.850(16)
C1 C2 1.3743(12)
C1 C4 1.4035(12)
C1 H1A 0.9500
C5 H5A 0.9800
C5 H5B 0.9800
C5 H5C 0.9800

loop_
_geom_hbond_atom_site_label_D
_geom_hbond_atom_site_label_H
_geom_hbond_atom_site_label_A
_geom_hbond_site_symmetry_A
_geom_hbond_distance_DH
_geom_hbond_distance_HA
_geom_hbond_distance_DA
_geom_hbond_angle_DHA
_geom_hbond_publ_flag
N3 H2N3 O1 4_576 0.828(16) 2.251(17) 3.0699(11) 170.1(15) yes
N3 H1N3 N1 3_767 0.850(16) 2.183(16) 3.0335(12) 180(2) yes

loop_
_geom_torsion_atom_site_label_1
_geom_torsion_atom_site_label_2
_geom_torsion_atom_site_label_3
_geom_torsion_atom_site_label_4
_geom_torsion
C3 N1 C2 C1 -0.18(13)
C3 N1 C2 Cl1 -179.36(6)
C4 C1 C2 N1 -0.63(13)
C4 C1 C2 Cl1 178.52(6)
C2 N1 C3 N3 -179.55(9)
C2 N1 C3 N2 0.22(13)
C4 N2 C3 N3 -179.62(9)
C4 N2 C3 N1 0.61(14)
C3 N2 C4 O1 178.63(8)
C3 N2 C4 C1 -1.55(13)
C5 O1 C4 N2 -0.73(12)
C5 O1 C4 C1 179.44(8)
C2 C1 C4 N2 1.55(13)
C2 C1 C4 O1 -178.62(8)

loop_
_cod_related_entry_id
_cod_related_entry_database
_cod_related_entry_code
1 ChemSpider 72104
